data_7152207
loop_
_publ_author_name
'Kodama, Koichi'
'Kanno, Ayaka'
'Sekine, Eriko'
'Hirose, Takuji'

_publ_section_title
;
 Enantioseparation of 1-arylethanols via a supramolecular chiral host
 consisting of N-(2-naphthoyl)-l-aspartic acid and an achiral diamine.
;
_journal_issue 9
_journal_name_full 'Organic &amp; biomolecular chemistry'
_journal_page_first 1877
_journal_page_last 1882
_journal_paper_doi 10.1039/c2ob06475h
_journal_volume 10
_journal_year 2012
_chemical_absolute_configuration rm
_chemical_formula_sum 'C37 H39 N3 O6'
_chemical_formula_weight 621.71
_chemical_name_systematic
;
?
;
_space_group_IT_number 1
_symmetry_cell_setting triclinic
_symmetry_space_group_name_Hall 'P 1'
_symmetry_space_group_name_H-M 'P 1'
_atom_sites_solution_hydrogens geom
_atom_sites_solution_primary direct
_atom_sites_solution_secondary difmap
_audit_creation_method SHELXL-97
_cell_angle_alpha 87.425(2)
_cell_angle_beta 89.606(2)
_cell_angle_gamma 82.942(2)
_cell_formula_units_Z 1
_cell_length_a 5.7098(9)
_cell_length_b 9.5517(15)
_cell_length_c 14.904(2)
_cell_measurement_temperature 100(2)
_cell_volume 805.9(2)
_computing_structure_refinement 'SHELXL-97 (Sheldrick, 1997)'
_computing_structure_solution 'SHELXS-97 (Sheldrick, 1990)'
_diffrn_ambient_temperature 100(2)
_diffrn_measured_fraction_theta_full 0.980
_diffrn_measured_fraction_theta_max 0.980
_diffrn_measurement_device_type CCD
_diffrn_measurement_method \w
_diffrn_radiation_monochromator graphite
_diffrn_radiation_source 'fine-focus sealed tube'
_diffrn_radiation_type MoK\a
_diffrn_radiation_wavelength 0.71073
_diffrn_reflns_av_R_equivalents 0.1402
_diffrn_reflns_av_sigmaI/netI 0.0592
_diffrn_reflns_limit_h_max 6
_diffrn_reflns_limit_h_min -6
_diffrn_reflns_limit_k_max 11
_diffrn_reflns_limit_k_min -9
_diffrn_reflns_limit_l_max 17
_diffrn_reflns_limit_l_min -14
_diffrn_reflns_number 3862
_diffrn_reflns_theta_full 25.00
_diffrn_reflns_theta_max 25.00
_diffrn_reflns_theta_min 2.15
_exptl_absorpt_coefficient_mu 0.087
_exptl_absorpt_correction_T_max 0.9956
_exptl_absorpt_correction_T_min 0.9576
_exptl_absorpt_correction_type multi-scan
_exptl_crystal_colour colorless
_exptl_crystal_density_diffrn 1.281
_exptl_crystal_density_method 'not measured'
_exptl_crystal_description needle
_exptl_crystal_F_000 330
_exptl_crystal_size_max 0.50
_exptl_crystal_size_mid 0.15
_exptl_crystal_size_min 0.05
_refine_diff_density_max 0.475
_refine_diff_density_min -0.423
_refine_diff_density_rms 0.076
_refine_ls_abs_structure_details 'Flack H D (1983), Acta Cryst. A39, 876-881'
_refine_ls_abs_structure_Flack 0.0(12)
_refine_ls_extinction_method none
_refine_ls_goodness_of_fit_ref 1.034
_refine_ls_hydrogen_treatment mixed
_refine_ls_matrix_type full
_refine_ls_number_parameters 424
_refine_ls_number_reflns 3236
_refine_ls_number_restraints 3
_refine_ls_restrained_S_all 1.033
_refine_ls_R_factor_all 0.0592
_refine_ls_R_factor_gt 0.0587
_refine_ls_shift/su_max 0.002
_refine_ls_shift/su_mean 0.000
_refine_ls_structure_factor_coef Fsqd
_refine_ls_weighting_details 'calc w=1/[\s^2^(Fo^2^)+(0.1323P)^2^+0.1505P] where P=(Fo^2^+2Fc^2^)/3'
_refine_ls_weighting_scheme calc
_refine_ls_wR_factor_gt 0.1544
_refine_ls_wR_factor_ref 0.1556
_reflns_number_gt 3180
_reflns_number_total 3236
_reflns_threshold_expression >2sigma(I)
_cod_data_source_file c2ob06475h.txt
_cod_data_source_block L-1_2_(R)-3a
_cod_original_sg_symbol_H-M P1
_cod_database_code 7152207

loop_
_symmetry_equiv_pos_as_xyz
'x, y, z'

loop_
_atom_site_label
_atom_site_type_symbol
_atom_site_fract_x
_atom_site_fract_y
_atom_site_fract_z
_atom_site_U_iso_or_equiv
_atom_site_adp_type
_atom_site_occupancy
_atom_site_symmetry_multiplicity
_atom_site_calc_flag
_atom_site_refinement_flags
O1 O -0.0185(4) -0.0334(2) 1.36683(16) 0.0178(5) Uani 1 1 d .
O2 O -0.0464(4) -0.5880(2) 1.37295(16) 0.0190(5) Uani 1 1 d .
O3 O 0.2718(4) -0.1626(2) 1.44452(16) 0.0193(5) Uani 1 1 d .
N10 N 0.4308(5) 0.3746(3) 1.39473(19) 0.0171(6) Uani 1 1 d .
H33 H 0.4690 0.4161 1.3319 0.026 Uiso 1 1 calc R
H34 H 0.5099 0.4268 1.4432 0.026 Uiso 1 1 calc R
H35 H 0.2503 0.3871 1.4044 0.026 Uiso 1 1 calc R
O5 O -0.3165(4) -0.4762(2) 1.27863(17) 0.0218(5) Uani 1 1 d .
N11 N 0.5043(5) -0.0035(3) 1.32882(18) 0.0155(6) Uani 1 1 d .
H36 H 0.4691 -0.0470 1.3914 0.023 Uiso 1 1 calc R
H37 H 0.6844 -0.0145 1.3182 0.023 Uiso 1 1 calc R
H38 H 0.4246 -0.0550 1.2801 0.023 Uiso 1 1 calc R
O6 O 0.2899(4) -0.1870(2) 1.21380(15) 0.0183(5) Uani 1 1 d .
N8 N -0.0594(5) -0.2730(3) 1.23450(18) 0.0166(6) Uani 1 1 d .
C47 C 0.0000(6) -0.1321(3) 1.0995(2) 0.0182(7) Uani 1 1 d .
C10 C 0.0904(6) -0.1988(3) 1.1869(2) 0.0162(7) Uani 1 1 d .
O7 O 0.4248(5) 0.5845(3) 1.52645(18) 0.0283(6) Uani 1 1 d .
C12 C 0.0090(6) -0.3563(3) 1.3166(2) 0.0158(6) Uani 1 1 d .
H1 H 0.1825 -0.3879 1.3159 0.019 Uiso 1 1 calc R
C13 C 0.4580(6) 0.2184(3) 1.2327(2) 0.0173(7) Uani 1 1 d .
C14 C 0.1263(6) -0.0327(3) 1.0583(2) 0.0200(7) Uani 1 1 d .
H2 H 0.2689 -0.0136 1.0851 0.024 Uiso 1 1 calc R
C15 C -0.0574(6) -0.2757(3) 1.4022(2) 0.0164(7) Uani 1 1 d .
H3 H -0.2296 -0.2458 1.4031 0.020 Uiso 1 1 calc R
H4 H -0.0169 -0.3389 1.4558 0.020 Uiso 1 1 calc R
C16 C 0.6798(6) 0.1968(3) 1.1928(2) 0.0211(7) Uani 1 1 d .
H5 H 0.8018 0.1330 1.2204 0.025 Uiso 1 1 calc R
C17 C 0.4696(6) 0.1567(3) 1.4935(2) 0.0156(7) Uani 1 1 d .
C18 C 0.6452(6) 0.0694(3) 1.5391(2) 0.0206(7) Uani 1 1 d .
H6 H 0.7978 0.0509 1.5132 0.025 Uiso 1 1 calc R
C19 C 0.2804(6) 0.3105(4) 1.1918(2) 0.0216(7) Uani 1 1 d .
H7 H 0.1280 0.3240 1.2183 0.026 Uiso 1 1 calc R
C20 C 0.0501(7) 0.0409(4) 0.9780(2) 0.0238(8) Uani 1 1 d .
C21 C 0.5222(6) 0.2211(3) 1.4015(2) 0.0146(6) Uani 1 1 d .
H8 H 0.6971 0.2105 1.3925 0.018 Uiso 1 1 calc R
C22 C -0.1284(5) -0.4862(3) 1.3212(2) 0.0162(7) Uani 1 1 d .
C23 C 0.0729(6) -0.1474(3) 1.4057(2) 0.0154(7) Uani 1 1 d .
C24 C -0.2841(7) -0.0961(5) 0.9782(3) 0.0316(8) Uani 1 1 d .
H9 H -0.4223 -0.1202 0.9507 0.038 Uiso 1 1 calc R
C25 C -0.2082(6) -0.1637(4) 1.0566(2) 0.0254(8) Uani 1 1 d .
H10 H -0.2953 -0.2332 1.0834 0.030 Uiso 1 1 calc R
C26 C -0.1598(7) 0.0107(4) 0.9363(2) 0.0269(8) Uani 1 1 d .
C27 C 0.7225(7) 0.2692(4) 1.1122(3) 0.0258(8) Uani 1 1 d .
H11 H 0.8733 0.2544 1.0845 0.031 Uiso 1 1 calc R
C28 C 0.3769(7) 0.0365(4) 1.6614(2) 0.0305(9) Uani 1 1 d .
H12 H 0.3450 -0.0047 1.7187 0.037 Uiso 1 1 calc R
C29 C 0.5979(7) 0.0080(4) 1.6238(3) 0.0272(8) Uani 1 1 d .
H13 H 0.7176 -0.0528 1.6549 0.033 Uiso 1 1 calc R
C30 C 0.4465(7) 0.6230(4) 1.6869(3) 0.0285(8) Uani 1 1 d .
C31 C 0.1710(8) 0.1497(4) 0.9375(3) 0.0303(9) Uani 1 1 d .
H14 H 0.3134 0.1708 0.9634 0.036 Uiso 1 1 calc R
C32 C 0.5834(7) 0.5931(4) 1.6000(2) 0.0257(8) Uani 1 1 d .
H15 H 0.6776 0.6729 1.5860 0.031 Uiso 1 1 calc R
C33 C 0.3257(7) 0.3839(4) 1.1112(3) 0.0289(8) Uani 1 1 d .
H16 H 0.2049 0.4484 1.0834 0.035 Uiso 1 1 calc R
C34 C 0.5453(8) 0.3622(4) 1.0727(3) 0.0310(9) Uani 1 1 d .
H17 H 0.5757 0.4119 1.0180 0.037 Uiso 1 1 calc R
C35 C 0.4094(5) 0.1504(3) 1.3241(2) 0.0134(6) Uani 1 1 d .
H18 H 0.2348 0.1594 1.3337 0.016 Uiso 1 1 calc R
C36 C -0.2423(8) 0.0889(5) 0.8579(3) 0.0375(10) Uani 1 1 d .
H19 H -0.3816 0.0679 0.8296 0.045 Uiso 1 1 calc R
C37 C 0.2457(6) 0.1841(4) 1.5317(2) 0.0230(7) Uani 1 1 d .
H20 H 0.1244 0.2431 1.5002 0.028 Uiso 1 1 calc R
C38 C 0.7495(8) 0.4577(4) 1.6040(3) 0.0326(9) Uani 1 1 d .
H21 H 0.6614 0.3786 1.6207 0.049 Uiso 1 1 calc R
H22 H 0.8720 0.4637 1.6489 0.049 Uiso 1 1 calc R
H23 H 0.8231 0.4428 1.5451 0.049 Uiso 1 1 calc R
C39 C 0.2212(8) 0.6927(5) 1.6870(3) 0.0393(10) Uani 1 1 d .
H24 H 0.1424 0.7157 1.6314 0.047 Uiso 1 1 calc R
C40 C 0.0846(8) 0.2239(5) 0.8621(3) 0.0368(10) Uani 1 1 d .
H25 H 0.1671 0.2964 0.8365 0.044 Uiso 1 1 calc R
C41 C 0.2007(7) 0.1248(5) 1.6163(3) 0.0304(8) Uani 1 1 d .
H26 H 0.0495 0.1448 1.6430 0.037 Uiso 1 1 calc R
C42 C 0.5596(10) 0.5922(5) 1.7694(3) 0.0494(12) Uani 1 1 d .
H27 H 0.7174 0.5471 1.7714 0.059 Uiso 1 1 calc R
C43 C -0.1246(8) 0.1947(5) 0.8219(3) 0.0387(11) Uani 1 1 d .
H28 H -0.1841 0.2481 0.7698 0.046 Uiso 1 1 calc R
C44 C 0.1040(10) 0.7310(6) 1.7669(4) 0.0564(14) Uani 1 1 d .
H29 H -0.0495 0.7823 1.7648 0.068 Uiso 1 1 calc R
C45 C 0.2108(10) 0.6945(5) 1.8478(3) 0.0495(13) Uani 1 1 d .
H30 H 0.1283 0.7147 1.9021 0.059 Uiso 1 1 calc R
C46 C 0.4396(13) 0.6281(6) 1.8499(3) 0.0627(17) Uani 1 1 d .
H31 H 0.5169 0.6063 1.9059 0.075 Uiso 1 1 calc R
H32 H -0.204(14) -0.283(8) 1.217(5) 0.08(2) Uiso 1 1 d .
H39 H 0.364(11) 0.655(7) 1.505(4) 0.054(17) Uiso 1 1 d .

loop_
_atom_site_aniso_label
_atom_site_aniso_U_11
_atom_site_aniso_U_22
_atom_site_aniso_U_33
_atom_site_aniso_U_23
_atom_site_aniso_U_13
_atom_site_aniso_U_12
O1 0.0254(12) 0.0102(11) 0.0190(12) 0.0002(9) -0.0005(9) -0.0065(9)
O2 0.0237(12) 0.0095(10) 0.0248(13) 0.0028(9) -0.0010(10) -0.0071(9)
O3 0.0278(13) 0.0126(11) 0.0192(12) 0.0014(9) -0.0026(10) -0.0097(9)
N10 0.0258(14) 0.0070(13) 0.0202(14) -0.0009(11) -0.0018(11) -0.0085(10)
O5 0.0267(13) 0.0157(11) 0.0246(13) 0.0034(9) -0.0054(10) -0.0110(9)
N11 0.0242(14) 0.0049(12) 0.0192(14) -0.0015(10) -0.0021(11) -0.0080(10)
O6 0.0262(12) 0.0146(11) 0.0158(11) -0.0011(8) 0.0011(9) -0.0095(8)
N8 0.0261(15) 0.0122(12) 0.0131(13) 0.0019(10) -0.0018(11) -0.0093(10)
C47 0.0273(17) 0.0134(15) 0.0151(16) -0.0049(12) 0.0016(13) -0.0064(12)
C10 0.0241(17) 0.0085(14) 0.0174(17) -0.0036(12) 0.0011(12) -0.0060(11)
O7 0.0502(17) 0.0148(12) 0.0195(13) -0.0032(10) -0.0102(11) -0.0007(11)
C12 0.0235(16) 0.0095(14) 0.0155(16) 0.0009(12) -0.0011(12) -0.0067(12)
C13 0.0285(18) 0.0110(14) 0.0147(16) -0.0014(12) -0.0030(13) -0.0111(13)
C14 0.0273(17) 0.0174(16) 0.0161(16) -0.0025(13) 0.0007(13) -0.0056(13)
C15 0.0241(16) 0.0093(14) 0.0168(15) 0.0017(12) 0.0014(12) -0.0065(12)
C16 0.0308(19) 0.0144(16) 0.0197(17) -0.0017(13) 0.0011(14) -0.0086(13)
C17 0.0258(17) 0.0087(14) 0.0148(16) -0.0044(12) 0.0006(12) -0.0103(12)
C18 0.0282(18) 0.0173(16) 0.0181(17) -0.0041(13) -0.0015(13) -0.0087(13)
C19 0.0304(18) 0.0181(17) 0.0173(17) 0.0001(14) -0.0021(14) -0.0078(14)
C20 0.0357(19) 0.0218(17) 0.0136(16) -0.0016(13) 0.0071(14) -0.0023(14)
C21 0.0220(15) 0.0057(14) 0.0173(16) -0.0004(12) -0.0017(12) -0.0057(11)
C22 0.0237(17) 0.0066(14) 0.0196(16) -0.0030(12) 0.0013(13) -0.0062(12)
C23 0.0241(16) 0.0123(15) 0.0105(15) -0.0006(12) 0.0031(12) -0.0056(12)
C24 0.034(2) 0.043(2) 0.0205(18) -0.0049(16) -0.0008(15) -0.0123(16)
C25 0.0296(18) 0.0297(19) 0.0195(18) 0.0009(14) -0.0008(14) -0.0148(14)
C26 0.0323(18) 0.033(2) 0.0148(17) -0.0002(14) 0.0020(13) -0.0004(15)
C27 0.0356(19) 0.0238(18) 0.0207(18) -0.0034(14) 0.0075(15) -0.0134(15)
C28 0.044(2) 0.038(2) 0.0134(17) 0.0028(15) -0.0004(15) -0.0218(17)
C29 0.041(2) 0.0227(18) 0.0190(18) 0.0024(14) -0.0057(15) -0.0091(15)
C30 0.048(2) 0.0165(16) 0.0220(19) -0.0033(14) -0.0012(16) -0.0064(15)
C31 0.046(2) 0.0228(18) 0.023(2) 0.0059(15) 0.0058(16) -0.0073(16)
C32 0.039(2) 0.0206(17) 0.0184(18) -0.0015(13) -0.0030(14) -0.0090(14)
C33 0.045(2) 0.0208(19) 0.0206(19) 0.0055(14) -0.0064(15) -0.0038(16)
C34 0.050(2) 0.0262(19) 0.0188(18) 0.0048(15) 0.0001(16) -0.0159(17)
C35 0.0214(15) 0.0052(14) 0.0152(15) -0.0027(11) 0.0003(12) -0.0073(11)
C36 0.038(2) 0.054(3) 0.0178(19) 0.0014(18) -0.0008(16) 0.0050(19)
C37 0.0295(19) 0.0228(17) 0.0183(17) 0.0004(14) -0.0011(14) -0.0102(14)
C38 0.045(2) 0.029(2) 0.0237(19) -0.0014(15) -0.0033(16) -0.0008(17)
C39 0.044(2) 0.050(3) 0.023(2) -0.0010(18) 0.0017(17) -0.0031(19)
C40 0.056(3) 0.033(2) 0.020(2) 0.0084(16) 0.0096(18) -0.0022(19)
C41 0.0320(19) 0.043(2) 0.0196(18) -0.0026(16) 0.0048(14) -0.0162(16)
C42 0.072(3) 0.045(3) 0.027(2) -0.0032(19) -0.002(2) 0.013(2)
C43 0.047(2) 0.049(3) 0.016(2) 0.0101(18) 0.0052(17) 0.009(2)
C44 0.052(3) 0.071(4) 0.043(3) -0.002(3) 0.019(2) 0.006(3)
C45 0.082(4) 0.036(2) 0.029(2) -0.0014(18) 0.016(2) -0.005(2)
C46 0.111(5) 0.050(3) 0.022(2) -0.001(2) -0.001(3) 0.011(3)

loop_
_atom_type_symbol
_atom_type_description
_atom_type_scat_dispersion_real
_atom_type_scat_dispersion_imag
_atom_type_scat_source
C C 0.0033 0.0016 'International Tables Vol C Tables 4.2.6.8 and 6.1.1.4'
H H 0.0000 0.0000 'International Tables Vol C Tables 4.2.6.8 and 6.1.1.4'
N N 0.0061 0.0033 'International Tables Vol C Tables 4.2.6.8 and 6.1.1.4'
O O 0.0106 0.0060 'International Tables Vol C Tables 4.2.6.8 and 6.1.1.4'

loop_
_geom_angle_atom_site_label_1
_geom_angle_atom_site_label_2
_geom_angle_atom_site_label_3
_geom_angle
C21 N10 H33 109.5
C21 N10 H34 109.5
H33 N10 H34 109.5
C21 N10 H35 109.5
H33 N10 H35 109.5
H34 N10 H35 109.5
C35 N11 H36 109.5
C35 N11 H37 109.5
H36 N11 H37 109.5
C35 N11 H38 109.5
H36 N11 H38 109.5
H37 N11 H38 109.5
C10 N8 C12 123.1(3)
C10 N8 H32 125(5)
C12 N8 H32 112(4)
C14 C47 C25 118.3(3)
C14 C47 C10 117.5(3)
C25 C47 C10 124.2(3)
O6 C10 N8 122.2(3)
O6 C10 C47 121.7(3)
N8 C10 C47 116.1(3)
C32 O7 H39 117(5)
N8 C12 C15 112.9(2)
N8 C12 C22 108.2(3)
C15 C12 C22 106.1(2)
N8 C12 H1 109.8
C15 C12 H1 109.8
C22 C12 H1 109.8
C19 C13 C16 119.8(3)
C19 C13 C35 118.5(3)
C16 C13 C35 121.5(3)
C47 C14 C20 121.9(3)
C47 C14 H2 119.0
C20 C14 H2 119.0
C23 C15 C12 110.6(2)
C23 C15 H3 109.5
C12 C15 H3 109.5
C23 C15 H4 109.5
C12 C15 H4 109.5
H3 C15 H4 108.1
C13 C16 C27 119.8(3)
C13 C16 H5 120.1
C27 C16 H5 120.1
C18 C17 C37 120.0(3)
C18 C17 C21 119.5(3)
C37 C17 C21 120.5(3)
C17 C18 C29 120.0(3)
C17 C18 H6 120.0
C29 C18 H6 120.0
C13 C19 C33 120.0(3)
C13 C19 H7 120.0
C33 C19 H7 120.0
C14 C20 C26 119.5(3)
C14 C20 C31 122.5(4)
C26 C20 C31 117.9(3)
N10 C21 C17 110.9(3)
N10 C21 C35 107.1(2)
C17 C21 C35 112.9(2)
N10 C21 H8 108.6
C17 C21 H8 108.6
C35 C21 H8 108.6
O5 C22 O2 126.4(3)
O5 C22 C12 117.0(3)
O2 C22 C12 116.4(3)
O1 C23 O3 124.1(3)
O1 C23 C15 118.2(3)
O3 C23 C15 117.6(3)
C25 C24 C26 121.3(4)
C25 C24 H9 119.4
C26 C24 H9 119.4
C24 C25 C47 121.1(3)
C24 C25 H10 119.4
C47 C25 H10 119.4
C36 C26 C20 119.6(4)
C36 C26 C24 122.6(4)
C20 C26 C24 117.8(3)
C34 C27 C16 119.9(3)
C34 C27 H11 120.1
C16 C27 H11 120.1
C29 C28 C41 120.5(3)
C29 C28 H12 119.7
C41 C28 H12 119.7
C28 C29 C18 119.7(4)
C28 C29 H13 120.1
C18 C29 H13 120.1
C39 C30 C42 117.9(4)
C39 C30 C32 122.2(4)
C42 C30 C32 119.6(4)
C40 C31 C20 120.8(4)
C40 C31 H14 119.6
C20 C31 H14 119.6
O7 C32 C38 106.9(3)
O7 C32 C30 110.8(3)
C38 C32 C30 114.2(3)
O7 C32 H15 108.3
C38 C32 H15 108.3
C30 C32 H15 108.3
C34 C33 C19 119.6(3)
C34 C33 H16 120.2
C19 C33 H16 120.2
C33 C34 C27 120.9(3)
C33 C34 H17 119.5
C27 C34 H17 119.5
N11 C35 C13 111.1(2)
N11 C35 C21 107.6(2)
C13 C35 C21 112.3(2)
N11 C35 H18 108.6
C13 C35 H18 108.6
C21 C35 H18 108.6
C43 C36 C26 121.0(4)
C43 C36 H19 119.5
C26 C36 H19 119.5
C41 C37 C17 119.8(4)
C41 C37 H20 120.1
C17 C37 H20 120.1
C32 C38 H21 109.5
C32 C38 H22 109.5
H21 C38 H22 109.5
C32 C38 H23 109.5
H21 C38 H23 109.5
H22 C38 H23 109.5
C30 C39 C44 122.0(4)
C30 C39 H24 119.0
C44 C39 H24 119.0
C31 C40 C43 121.0(4)
C31 C40 H25 119.5
C43 C40 H25 119.5
C28 C41 C37 120.0(4)
C28 C41 H26 120.0
C37 C41 H26 120.0
C30 C42 C46 120.1(5)
C30 C42 H27 120.0
C46 C42 H27 120.0
C36 C43 C40 119.7(4)
C36 C43 H28 120.1
C40 C43 H28 120.1
C45 C44 C39 119.9(5)
C45 C44 H29 120.0
C39 C44 H29 120.0
C44 C45 C46 119.5(5)
C44 C45 H30 120.3
C46 C45 H30 120.3
C45 C46 C42 120.5(5)
C45 C46 H31 119.7
C42 C46 H31 119.7

loop_
_geom_bond_atom_site_label_1
_geom_bond_atom_site_label_2
_geom_bond_distance
O1 C23 1.265(4)
O2 C22 1.259(4)
O3 C23 1.268(4)
N10 C21 1.494(4)
N10 H33 1.0330
N10 H34 1.0330
N10 H35 1.0330
O5 C22 1.243(4)
N11 C35 1.502(4)
N11 H36 1.0330
N11 H37 1.0330
N11 H38 1.0330
O6 C10 1.230(4)
N8 C10 1.354(4)
N8 C12 1.457(4)
N8 H32 0.88(8)
C47 C14 1.381(5)
C47 C25 1.424(5)
C47 C10 1.491(5)
O7 C32 1.438(5)
O7 H39 0.77(6)
C12 C15 1.541(4)
C12 C22 1.546(4)
C12 H1 1.0000
C13 C19 1.384(5)
C13 C16 1.392(5)
C13 C35 1.520(4)
C14 C20 1.405(5)
C14 H2 0.9500
C15 C23 1.513(4)
C15 H3 0.9900
C15 H4 0.9900
C16 C27 1.395(5)
C16 H5 0.9500
C17 C18 1.385(5)
C17 C37 1.396(5)
C17 C21 1.521(4)
C18 C29 1.406(5)
C18 H6 0.9500
C19 C33 1.402(5)
C19 H7 0.9500
C20 C26 1.420(6)
C20 C31 1.427(5)
C21 C35 1.546(4)
C21 H8 1.0000
C24 C25 1.356(5)
C24 C26 1.432(5)
C24 H9 0.9500
C25 H10 0.9500
C26 C36 1.409(5)
C27 C34 1.378(6)
C27 H11 0.9500
C28 C29 1.379(6)
C28 C41 1.388(6)
C28 H12 0.9500
C29 H13 0.9500
C30 C39 1.374(6)
C30 C42 1.395(6)
C30 C32 1.528(5)
C31 C40 1.363(6)
C31 H14 0.9500
C32 C38 1.505(5)
C32 H15 1.0000
C33 C34 1.372(6)
C33 H16 0.9500
C34 H17 0.9500
C35 H18 1.0000
C36 C43 1.369(7)
C36 H19 0.9500
C37 C41 1.394(5)
C37 H20 0.9500
C38 H21 0.9800
C38 H22 0.9800
C38 H23 0.9800
C39 C44 1.402(6)
C39 H24 0.9500
C40 C43 1.404(7)
C40 H25 0.9500
C41 H26 0.9500
C42 C46 1.412(7)
C42 H27 0.9500
C43 H28 0.9500
C44 C45 1.366(8)
C44 H29 0.9500
C45 C46 1.380(9)
C45 H30 0.9500
C46 H31 0.9500

loop_
_geom_torsion_atom_site_label_1
_geom_torsion_atom_site_label_2
_geom_torsion_atom_site_label_3
_geom_torsion_atom_site_label_4
_geom_torsion
C12 N8 C10 O6 -6.2(5)
C12 N8 C10 C47 173.7(3)
C14 C47 C10 O6 -13.1(4)
C25 C47 C10 O6 167.3(3)
C14 C47 C10 N8 167.0(3)
C25 C47 C10 N8 -12.6(5)
C10 N8 C12 C15 96.0(3)
C10 N8 C12 C22 -146.9(3)
C25 C47 C14 C20 2.5(5)
C10 C47 C14 C20 -177.1(3)
N8 C12 C15 C23 -63.0(3)
C22 C12 C15 C23 178.6(3)
C19 C13 C16 C27 0.6(5)
C35 C13 C16 C27 -175.2(3)
C37 C17 C18 C29 0.2(5)
C21 C17 C18 C29 -179.3(3)
C16 C13 C19 C33 -1.2(5)
C35 C13 C19 C33 174.7(3)
C47 C14 C20 C26 -1.5(5)
C47 C14 C20 C31 176.2(3)
C18 C17 C21 N10 -134.2(3)
C37 C17 C21 N10 46.3(4)
C18 C17 C21 C35 105.7(3)
C37 C17 C21 C35 -73.8(4)
N8 C12 C22 O5 -23.7(4)
C15 C12 C22 O5 97.7(3)
N8 C12 C22 O2 161.1(3)
C15 C12 C22 O2 -77.5(3)
C12 C15 C23 O1 86.8(3)
C12 C15 C23 O3 -90.4(3)
C26 C24 C25 C47 -0.8(6)
C14 C47 C25 C24 -1.4(5)
C10 C47 C25 C24 178.2(3)
C14 C20 C26 C36 177.1(3)
C31 C20 C26 C36 -0.6(5)
C14 C20 C26 C24 -0.7(5)
C31 C20 C26 C24 -178.5(3)
C25 C24 C26 C36 -175.9(4)
C25 C24 C26 C20 1.9(6)
C13 C16 C27 C34 0.3(6)
C41 C28 C29 C18 0.2(6)
C17 C18 C29 C28 -0.7(6)
C14 C20 C31 C40 -176.5(4)
C26 C20 C31 C40 1.2(5)
C39 C30 C32 O7 -26.7(5)
C42 C30 C32 O7 160.0(4)
C39 C30 C32 C38 -147.5(4)
C42 C30 C32 C38 39.3(5)
C13 C19 C33 C34 1.0(6)
C19 C33 C34 C27 -0.1(6)
C16 C27 C34 C33 -0.6(6)
C19 C13 C35 N11 137.1(3)
C16 C13 C35 N11 -47.0(4)
C19 C13 C35 C21 -102.4(3)
C16 C13 C35 C21 73.5(4)
N10 C21 C35 N11 178.7(3)
C17 C21 C35 N11 -59.0(3)
N10 C21 C35 C13 56.2(3)
C17 C21 C35 C13 178.5(3)
C20 C26 C36 C43 -0.8(6)
C24 C26 C36 C43 177.0(4)
C18 C17 C37 C41 0.8(5)
C21 C17 C37 C41 -179.7(3)
C42 C30 C39 C44 -0.9(7)
C32 C30 C39 C44 -174.2(4)
C20 C31 C40 C43 -0.5(6)
C29 C28 C41 C37 0.8(6)
C17 C37 C41 C28 -1.3(6)
C39 C30 C42 C46 2.2(7)
C32 C30 C42 C46 175.8(5)
C26 C36 C43 C40 1.5(6)
C31 C40 C43 C36 -0.9(6)
C30 C39 C44 C45 -2.4(8)
C39 C44 C45 C46 4.2(9)
C44 C45 C46 C42 -2.8(9)
C30 C42 C46 C45 -0.4(9)
